data_7049957
loop_
_publ_author_name
'Swidan, Ala'aeddeen'
'St Onge, P Blake J'
'Binder, Justin F.'
'Suter, Riccardo'
'Burford, Neil'
'Macdonald, Charles L. B.'

_publ_section_title
;
 2,6-Bis(benzimidazol-2-yl)pyridine complexes of group 14 elements.
;
_journal_issue 22
_journal_name_full 'Dalton transactions (Cambridge, England : 2003)'
_journal_page_first 7835
_journal_page_last 7843
_journal_paper_doi 10.1039/c9dt00995g
_journal_volume 48
_journal_year 2019
_chemical_formula_moiety 'C35 H25 F6 N5 O6 S2 Sn'
_chemical_formula_sum 'C35 H25 F6 N5 O6 S2 Sn'
_chemical_formula_weight 908.41
_space_group_crystal_system monoclinic
_space_group_IT_number 4
_space_group_name_Hall 'P 2yb'
_space_group_name_H-M_alt 'P 1 21 1'
_symmetry_space_group_name_Hall 'P 2yb'
_symmetry_space_group_name_H-M 'P 1 21 1'
_atom_sites_solution_hydrogens geom
_atom_sites_solution_primary dual
_audit_creation_date 2019-01-11
_audit_creation_method
;
Olex2 1.2
(compiled 2018.05.29 svn.r3508 for OlexSys, GUI svn.r5506)
;
_audit_update_record
;
2019-02-04 deposited with the CCDC.    2019-05-03 downloaded from the CCDC.
;
_cell_angle_alpha 90
_cell_angle_beta 111.21(2)
_cell_angle_gamma 90
_cell_formula_units_Z 4
_cell_length_a 14.776(11)
_cell_length_b 12.477(11)
_cell_length_c 20.178(16)
_cell_measurement_reflns_used 9913
_cell_measurement_temperature 170
_cell_measurement_theta_max 27.65
_cell_measurement_theta_min 3.05
_cell_volume 3468(5)
_computing_cell_refinement 'SAINT v8.37A (Bruker, 2015)'
_computing_data_collection APEX3
_computing_data_reduction 'SAINT v8.37A (Bruker, 2015)'
_computing_molecular_graphics 'Olex2 (Dolomanov et al., 2009)'
_computing_publication_material 'Olex2 (Dolomanov et al., 2009)'
_computing_structure_refinement 'XL (Sheldrick, 2008)'
_computing_structure_solution 'XT (Sheldrick, 2015)'
_diffrn_ambient_temperature 169.94
_diffrn_measured_fraction_theta_full 0.968
_diffrn_measured_fraction_theta_max 0.959
_diffrn_measurement_device_type 'Bruker APEX3 Photon 100'
_diffrn_measurement_method '\f and \w scans'
_diffrn_radiation_type MoK\a
_diffrn_radiation_wavelength 0.71073
_diffrn_reflns_av_R_equivalents 0.0449
_diffrn_reflns_av_unetI/netI 0.0293
_diffrn_reflns_Laue_measured_fraction_full 0.968
_diffrn_reflns_Laue_measured_fraction_max 0.959
_diffrn_reflns_limit_h_max 18
_diffrn_reflns_limit_h_min -18
_diffrn_reflns_limit_k_max 15
_diffrn_reflns_limit_k_min -15
_diffrn_reflns_limit_l_max 24
_diffrn_reflns_limit_l_min -24
_diffrn_reflns_number 84848
_diffrn_reflns_point_group_measured_fraction_full 0.971
_diffrn_reflns_point_group_measured_fraction_max 0.961
_diffrn_reflns_theta_full 25.242
_diffrn_reflns_theta_max 25.952
_diffrn_reflns_theta_min 2.958
_diffrn_standards_number 0
_exptl_absorpt_coefficient_mu 0.945
_exptl_absorpt_correction_T_max 0.7456
_exptl_absorpt_correction_T_min 0.6735
_exptl_absorpt_correction_type multi-scan
_exptl_absorpt_process_details
'SADABS-2016/2 (Bruker,2016/2) was used for absorption correction. wR2(int) was 0.1057 before and 0.0699 after correction. The Ratio of minimum to maximum transmission is 0.9033. The \l/2 correction factor is Not present.'
_exptl_crystal_colour yellow
_exptl_crystal_colour_primary yellow
_exptl_crystal_density_diffrn 1.740
_exptl_crystal_description block
_exptl_crystal_F_000 1816
_exptl_crystal_size_max 0.28
_exptl_crystal_size_mid 0.2
_exptl_crystal_size_min 0.18
_refine_diff_density_max 0.946
_refine_diff_density_min -0.485
_refine_diff_density_rms 0.072
_refine_ls_abs_structure_details
;
 Flack x determined using 5597 quotients [(I+)-(I-)]/[(I+)+(I-)]
 (Parsons, Flack and Wagner, Acta Cryst. B69 (2013) 249-259).
;
_refine_ls_abs_structure_Flack 0.016(5)
_refine_ls_extinction_method none
_refine_ls_goodness_of_fit_ref 1.125
_refine_ls_hydrogen_treatment constr
_refine_ls_matrix_type full
_refine_ls_number_parameters 991
_refine_ls_number_reflns 13043
_refine_ls_number_restraints 1
_refine_ls_restrained_S_all 1.125
_refine_ls_R_factor_all 0.0322
_refine_ls_R_factor_gt 0.0294
_refine_ls_shift/su_max 0.000
_refine_ls_shift/su_mean 0.000
_refine_ls_structure_factor_coef Fsqd
_refine_ls_weighting_details 'w=1/[\s^2^(Fo^2^)+(0.0194P)^2^+4.4124P] where P=(Fo^2^+2Fc^2^)/3'
_refine_ls_weighting_scheme calc
_refine_ls_wR_factor_gt 0.0666
_refine_ls_wR_factor_ref 0.0676
_reflns_Friedel_coverage 0.911
_reflns_Friedel_fraction_full 0.974
_reflns_Friedel_fraction_max 0.964
_reflns_number_gt 12393
_reflns_number_total 13043
_reflns_threshold_expression 'I > 2\s(I)'
_cod_data_source_file c9dt00995g2.cif
_cod_data_source_block as1175_p21
_cod_depositor_comments 'Adding full bibliography for 7049950--7049959.cif.'
_cod_database_code 7049957
_shelx_shelxl_version_number 2016/6
_shelx_space_group_comment
;
The symmetry employed for this shelxl refinement is uniquely defined
by the following loop, which should always be used as a source of
symmetry information in preference to the above space-group names.
They are only intended as comments.
;
_shelx_estimated_absorpt_t_max 0.848
_shelx_estimated_absorpt_t_min 0.778
_olex2_refinement_description
;
1. Fixed Uiso
 At 1.2 times of:
  All C(H) groups, All C(H,H) groups
2.a Secondary CH2 refined with riding coordinates:
 C20'(H20A,H20B), C20(H20C,H20D), C27(H27C,H27D), C27'(H27A,H27B)
2.b Aromatic/amide H refined with riding coordinates:
 C3'(H3'), C4(H4), C4'(H4'), C23'(H23'), C3(H3), C5(H5), C2'(H2'), C25(H25),
 C15(H15), C2(H2), C15'(H15'), C26'(H26'), C17(H17), C9'(H9'), C16(H16), C9(H9),
  C22'(H22'), C32(H32), C10'(H10'), C18(H18), C16'(H16'), C30'(H30'), C26(H26),
 C10(H10), C17'(H17'), C24'(H24'), C5'(H5'), C24(H24), C33(H33), C11(H11),
 C18'(H18'), C31(H31), C29'(H29'), C31'(H31'), C22(H22), C11'(H11'), C29(H29),
 C25'(H25'), C30(H30), C23(H23), C33'(H33'), C32'(H32')
;
_olex2_submission_special_instructions 'No special instructions were received'

loop_
_space_group_symop_operation_xyz
'x, y, z'
'-x, y+1/2, -z'

loop_
_atom_site_label
_atom_site_type_symbol
_atom_site_fract_x
_atom_site_fract_y
_atom_site_fract_z
_atom_site_U_iso_or_equiv
_atom_site_adp_type
_atom_site_occupancy
_atom_site_site_symmetry_order
_atom_site_calc_flag
_atom_site_refinement_flags_posn
Sn1' Sn 0.22969(2) 0.27897(3) 0.00801(2) 0.01897(9) Uani 1 1 d .
Sn1 Sn 0.22346(3) 0.53099(3) 0.49902(2) 0.01879(9) Uani 1 1 d .
S1' S 0.46376(10) 0.26013(14) -0.00710(8) 0.0314(4) Uani 1 1 d .
S2 S -0.01119(11) 0.59596(14) 0.49354(9) 0.0338(4) Uani 1 1 d .
S1 S 0.46941(10) 0.51099(13) 0.50730(8) 0.0281(3) Uani 1 1 d .
S2' S -0.00737(11) 0.34750(14) 0.00479(9) 0.0370(4) Uani 1 1 d .
F2 F 0.3663(3) 0.3416(3) 0.4467(2) 0.0432(9) Uani 1 1 d .
F3 F 0.5208(3) 0.3136(3) 0.4902(3) 0.0565(13) Uani 1 1 d .
F1' F 0.4170(3) 0.0858(3) 0.0471(2) 0.0466(10) Uani 1 1 d .
F4' F -0.0373(3) 0.5244(3) 0.06592(18) 0.0428(9) Uani 1 1 d .
O4 O 0.0655(3) 0.6158(4) 0.4659(2) 0.0380(11) Uani 1 1 d .
F1 F 0.4386(3) 0.3264(3) 0.5591(2) 0.0511(11) Uani 1 1 d .
O4' O 0.0968(3) 0.3544(4) 0.0412(2) 0.0339(10) Uani 1 1 d .
N3' N 0.1600(3) 0.3555(4) -0.1039(2) 0.0240(10) Uani 1 1 d .
N1 N 0.2632(3) 0.5973(3) 0.6140(2) 0.0216(9) Uani 1 1 d .
O1 O 0.3938(3) 0.5503(3) 0.5321(2) 0.0307(9) Uani 1 1 d .
N2' N 0.2501(3) 0.4694(3) 0.0104(2) 0.0179(9) Uani 1 1 d .
F3' F 0.5334(4) 0.0639(4) 0.0082(3) 0.0638(14) Uani 1 1 d .
F6 F -0.0905(3) 0.7819(4) 0.44111(19) 0.0512(10) Uani 1 1 d .
N1' N 0.3393(3) 0.3401(3) 0.1192(2) 0.0194(9) Uani 1 1 d .
N4' N 0.3908(3) 0.4670(3) 0.2029(2) 0.0178(9) Uani 1 1 d .
N2 N 0.2478(3) 0.7215(4) 0.5048(2) 0.0206(9) Uani 1 1 d .
N3 N 0.2205(3) 0.6027(4) 0.3907(2) 0.0217(9) Uani 1 1 d .
O3 O 0.5655(3) 0.5229(5) 0.5599(3) 0.0470(13) Uani 1 1 d .
O1' O 0.3637(3) 0.2997(3) -0.0273(2) 0.0320(10) Uani 1 1 d .
N4 N 0.3093(3) 0.7223(3) 0.6987(2) 0.0192(9) Uani 1 1 d .
O2' O 0.5035(4) 0.2773(5) -0.0608(3) 0.0574(15) Uani 1 1 d .
N5 N 0.2015(3) 0.7353(4) 0.3124(2) 0.0248(10) Uani 1 1 d .
C8 C 0.2652(3) 0.7737(5) 0.5664(3) 0.0192(10) Uani 1 1 d .
F2' F 0.3859(4) 0.0775(4) -0.0651(2) 0.0671(14) Uani 1 1 d .
N5' N 0.1119(3) 0.4882(4) -0.1825(2) 0.0275(11) Uani 1 1 d .
C3' C 0.4511(4) 0.1552(5) 0.2714(3) 0.0240(12) Uani 1 1 d .
H3' H 0.464972 0.082246 0.284662 0.029 Uiso 1 1 calc R
O3' O 0.5223(3) 0.2846(5) 0.0653(3) 0.0548(14) Uani 1 1 d .
C4 C 0.3397(4) 0.4900(5) 0.8209(3) 0.0264(13) Uani 1 1 d .
H4 H 0.359900 0.468584 0.869249 0.032 Uiso 1 1 calc R
C4' C 0.4796(4) 0.2349(5) 0.3244(3) 0.0254(12) Uani 1 1 d .
H4' H 0.510336 0.214006 0.372677 0.031 Uiso 1 1 calc R
C12' C 0.2094(3) 0.5269(5) -0.0498(3) 0.0204(10) Uani 1 1 d .
O2 O 0.4547(4) 0.5412(5) 0.4349(3) 0.0508(13) Uani 1 1 d .
O5 O 0.0227(4) 0.5519(5) 0.5631(3) 0.072(2) Uani 1 1 d .
C7' C 0.3453(4) 0.4449(4) 0.1317(3) 0.0175(10) Uani 1 1 d .
C23' C 0.6682(4) 0.6106(5) 0.2361(3) 0.0280(13) Uani 1 1 d .
H23' H 0.699454 0.606187 0.202455 0.034 Uiso 1 1 calc R
C13 C 0.2213(4) 0.7084(4) 0.3825(3) 0.0216(11) Uani 1 1 d .
C1' C 0.3853(3) 0.2892(5) 0.1842(2) 0.0193(10) Uani 1 1 d .
C1 C 0.2849(4) 0.5463(4) 0.6798(3) 0.0212(11) Uani 1 1 d .
C3 C 0.3081(4) 0.4117(5) 0.7671(3) 0.0276(13) Uani 1 1 d .
H3 H 0.305427 0.338846 0.779990 0.033 Uiso 1 1 calc R
C5 C 0.3420(4) 0.5982(5) 0.8045(3) 0.0236(12) Uani 1 1 d .
H5 H 0.361545 0.651739 0.840402 0.028 Uiso 1 1 calc R
C19' C 0.1131(4) 0.3090(5) -0.1701(3) 0.0263(13) Uani 1 1 d .
C6' C 0.4169(4) 0.3673(4) 0.2370(3) 0.0166(10) Uani 1 1 d .
O6 O -0.0954(3) 0.5469(5) 0.4420(4) 0.0721(18) Uani 1 1 d .
C2' C 0.4035(4) 0.1804(4) 0.2008(3) 0.0230(12) Uani 1 1 d .
H2' H 0.384009 0.126582 0.165085 0.028 Uiso 1 1 calc R
C13' C 0.1588(4) 0.4605(5) -0.1125(3) 0.0219(11) Uani 1 1 d .
C6 C 0.3140(4) 0.6233(4) 0.7328(3) 0.0194(11) Uani 1 1 d .
C8' C 0.3046(3) 0.5195(5) 0.0717(3) 0.0196(10) Uani 1 1 d .
C25 C 0.0707(5) 0.8819(6) 0.7306(4) 0.0429(17) Uani 1 1 d .
H25 H 0.007096 0.886276 0.695724 0.051 Uiso 1 1 calc R
C19 C 0.2018(4) 0.5560(5) 0.3245(3) 0.0254(13) Uani 1 1 d .
C12 C 0.2394(3) 0.7781(5) 0.4451(3) 0.0210(10) Uani 1 1 d .
F5 F -0.1239(5) 0.7268(5) 0.5290(3) 0.109(3) Uani 1 1 d .
C15 C 0.1671(4) 0.6193(6) 0.2023(3) 0.0360(16) Uani 1 1 d .
H15 H 0.156613 0.675131 0.168342 0.043 Uiso 1 1 calc R
C14' C 0.0844(4) 0.3927(5) -0.2199(3) 0.0263(13) Uani 1 1 d .
C34' C 0.4491(5) 0.1146(6) -0.0048(3) 0.0352(14) Uani 1 1 d .
C2 C 0.2811(5) 0.4378(5) 0.6964(3) 0.0266(13) Uani 1 1 d .
H2 H 0.260668 0.384583 0.660316 0.032 Uiso 1 1 calc R
C20' C 0.4160(4) 0.5679(4) 0.2435(3) 0.0199(11) Uani 1 1 d .
H20A H 0.399833 0.561897 0.286852 0.024 Uiso 1 1 calc R
H20B H 0.377165 0.627249 0.214280 0.024 Uiso 1 1 calc R
F5' F -0.1371(5) 0.5005(6) -0.0382(3) 0.133(4) Uani 1 1 d .
C7 C 0.2787(4) 0.7009(4) 0.6273(3) 0.0179(10) Uani 1 1 d .
C15' C 0.0365(4) 0.3714(6) -0.2937(3) 0.0388(17) Uani 1 1 d .
H15' H 0.016798 0.426908 -0.328157 0.047 Uiso 1 1 calc R
C26' C 0.5766(4) 0.6253(5) 0.3340(3) 0.0266(12) Uani 1 1 d .
H26' H 0.545890 0.630337 0.367947 0.032 Uiso 1 1 calc R
C17 C 0.1760(5) 0.4281(6) 0.2333(4) 0.0379(17) Uani 1 1 d .
H17 H 0.171742 0.355904 0.217405 0.046 Uiso 1 1 calc R
O5' O -0.0579(5) 0.2944(5) 0.0444(4) 0.088(2) Uani 1 1 d .
O6' O -0.0317(4) 0.3199(6) -0.0686(3) 0.090(3) Uani 1 1 d .
F6' F 0.0118(7) 0.5538(5) -0.0196(4) 0.117(3) Uani 1 1 d .
C14 C 0.1889(4) 0.6393(5) 0.2750(3) 0.0261(13) Uani 1 1 d .
C9' C 0.3198(4) 0.6301(4) 0.0739(3) 0.0262(12) Uani 1 1 d .
H9' H 0.359053 0.664314 0.116739 0.031 Uiso 1 1 calc R
C16 C 0.1621(4) 0.5105(6) 0.1839(3) 0.0392(17) Uani 1 1 d .
H16 H 0.148518 0.492131 0.135576 0.047 Uiso 1 1 calc R
C9 C 0.2696(5) 0.8871(4) 0.5697(3) 0.0301(13) Uani 1 1 d .
H9 H 0.276227 0.923870 0.612453 0.036 Uiso 1 1 calc R
C34 C 0.4470(5) 0.3649(5) 0.5009(3) 0.0316(13) Uani 1 1 d .
C22' C 0.5704(4) 0.5860(4) 0.2151(3) 0.0257(12) Uani 1 1 d .
H22' H 0.535322 0.564327 0.167510 0.031 Uiso 1 1 calc R
C32 C 0.4490(5) 0.8569(5) 0.2700(4) 0.0359(15) Uani 1 1 d .
H32 H 0.514141 0.849926 0.302053 0.043 Uiso 1 1 calc R
C10' C 0.2764(5) 0.6890(5) 0.0121(3) 0.0359(15) Uani 1 1 d .
H10' H 0.286451 0.764196 0.012432 0.043 Uiso 1 1 calc R
C18 C 0.1957(5) 0.4479(5) 0.3042(3) 0.0314(14) Uani 1 1 d .
H18 H 0.204706 0.391498 0.337622 0.038 Uiso 1 1 calc R
C16' C 0.0206(4) 0.2642(6) -0.3117(3) 0.0407(17) Uani 1 1 d .
H16' H -0.010829 0.245830 -0.360396 0.049 Uiso 1 1 calc R
C21' C 0.5228(4) 0.5931(4) 0.2643(3) 0.0196(11) Uani 1 1 d .
C35' C -0.0442(5) 0.4887(6) 0.0039(3) 0.0410(17) Uani 1 1 d .
F4 F 0.0189(6) 0.7903(6) 0.5452(4) 0.152(4) Uani 1 1 d .
C30' C -0.1667(7) 0.6300(8) -0.2178(5) 0.069(3) Uani 1 1 d .
H30' H -0.197593 0.633588 -0.183958 0.083 Uiso 1 1 calc R
C26 C 0.1489(4) 0.8573(5) 0.7104(3) 0.0313(14) Uani 1 1 d .
H26 H 0.138400 0.844199 0.661767 0.038 Uiso 1 1 calc R
C21 C 0.2423(4) 0.8518(4) 0.7612(3) 0.0204(11) Uani 1 1 d .
C10 C 0.2641(5) 0.9424(5) 0.5097(3) 0.0361(15) Uani 1 1 d .
H10 H 0.269366 1.018275 0.511324 0.043 Uiso 1 1 calc R
C17' C 0.0485(5) 0.1826(6) -0.2621(4) 0.0394(17) Uani 1 1 d .
H17' H 0.035437 0.110534 -0.277868 0.047 Uiso 1 1 calc R
C24' C 0.7213(4) 0.6415(5) 0.3052(3) 0.0296(13) Uani 1 1 d .
H24' H 0.788680 0.656764 0.319290 0.035 Uiso 1 1 calc R
C5' C 0.4642(4) 0.3433(5) 0.3082(3) 0.0222(12) Uani 1 1 d .
H5' H 0.484771 0.397398 0.343694 0.027 Uiso 1 1 calc R
C24 C 0.0850(5) 0.8999(6) 0.8010(4) 0.0392(16) Uani 1 1 d .
H24 H 0.031192 0.915291 0.814626 0.047 Uiso 1 1 calc R
C20 C 0.3285(4) 0.8230(4) 0.7402(3) 0.0217(11) Uani 1 1 d .
H20C H 0.340613 0.881721 0.711462 0.026 Uiso 1 1 calc R
H20D H 0.387264 0.814430 0.783534 0.026 Uiso 1 1 calc R
C33 C 0.3739(4) 0.8428(5) 0.2949(3) 0.0306(13) Uani 1 1 d .
H33 H 0.387904 0.825181 0.343402 0.037 Uiso 1 1 calc R
C11 C 0.2510(5) 0.8885(5) 0.4464(3) 0.0334(14) Uani 1 1 d .
H11 H 0.250034 0.926368 0.405278 0.040 Uiso 1 1 calc R
C18' C 0.0945(5) 0.2019(6) -0.1908(4) 0.0350(15) Uani 1 1 d .
H18' H 0.112747 0.145221 -0.157115 0.042 Uiso 1 1 calc R
C28 C 0.2776(4) 0.8543(5) 0.2489(3) 0.0261(12) Uani 1 1 d .
C31 C 0.4311(5) 0.8809(5) 0.1998(4) 0.0332(15) Uani 1 1 d .
H31 H 0.483189 0.888232 0.183008 0.040 Uiso 1 1 calc R
C35 C -0.0494(6) 0.7335(7) 0.5027(4) 0.052(2) Uani 1 1 d .
C29' C -0.0687(6) 0.6133(6) -0.1956(4) 0.0485(19) Uani 1 1 d .
H29' H -0.032211 0.602422 -0.146525 0.058 Uiso 1 1 calc R
C27 C 0.1933(5) 0.8383(5) 0.2744(3) 0.0324(14) Uani 1 1 d .
H27C H 0.192256 0.897824 0.306569 0.039 Uiso 1 1 calc R
H27D H 0.131437 0.839824 0.233090 0.039 Uiso 1 1 calc R
C31' C -0.2208(5) 0.6416(7) -0.2894(5) 0.056(2) Uani 1 1 d .
H31' H -0.289285 0.649094 -0.304877 0.067 Uiso 1 1 calc R
C22 C 0.2559(4) 0.8713(4) 0.8318(3) 0.0255(12) Uani 1 1 d .
H22 H 0.319362 0.868177 0.866974 0.031 Uiso 1 1 calc R
C11' C 0.2194(5) 0.6396(5) -0.0492(3) 0.0318(14) Uani 1 1 d .
H11' H 0.186897 0.680404 -0.090783 0.038 Uiso 1 1 calc R
C29 C 0.2590(5) 0.8800(5) 0.1783(3) 0.0344(15) Uani 1 1 d .
H29 H 0.193842 0.887947 0.146429 0.041 Uiso 1 1 calc R
C27' C 0.0869(5) 0.5914(6) -0.2200(4) 0.0409(17) Uani 1 1 d .
H27A H 0.106471 0.590587 -0.261990 0.049 Uiso 1 1 calc R
H27B H 0.122850 0.649756 -0.188031 0.049 Uiso 1 1 calc R
C28' C -0.0226(4) 0.6123(5) -0.2438(3) 0.0283(13) Uani 1 1 d .
C25' C 0.6744(4) 0.6498(5) 0.3538(3) 0.0287(13) Uani 1 1 d .
H25' H 0.709855 0.672514 0.401040 0.034 Uiso 1 1 calc R
C30 C 0.3349(5) 0.8943(6) 0.1535(3) 0.0391(16) Uani 1 1 d .
H30 H 0.321245 0.913166 0.105236 0.047 Uiso 1 1 calc R
C23 C 0.1766(5) 0.8956(5) 0.8515(3) 0.0325(14) Uani 1 1 d .
H23 H 0.186404 0.909177 0.899901 0.039 Uiso 1 1 calc R
C33' C -0.0757(4) 0.6269(5) -0.3151(3) 0.0325(14) Uani 1 1 d .
H33' H -0.044012 0.626433 -0.348535 0.039 Uiso 1 1 calc R
C32' C -0.1758(5) 0.6422(5) -0.3382(4) 0.0406(16) Uani 1 1 d .
H32' H -0.212598 0.653014 -0.387251 0.049 Uiso 1 1 calc R

loop_
_atom_site_aniso_label
_atom_site_aniso_U_11
_atom_site_aniso_U_22
_atom_site_aniso_U_33
_atom_site_aniso_U_23
_atom_site_aniso_U_13
_atom_site_aniso_U_12
Sn1' 0.01910(18) 0.0180(2) 0.01891(17) -0.00158(15) 0.00584(14) -0.00169(16)
Sn1 0.02077(19) 0.01672(19) 0.01901(16) -0.00290(15) 0.00736(14) -0.00168(16)
S1' 0.0201(7) 0.0373(10) 0.0388(8) 0.0078(7) 0.0131(6) 0.0059(6)
S2 0.0243(8) 0.0393(10) 0.0416(9) 0.0133(7) 0.0167(7) 0.0053(7)
S1 0.0244(7) 0.0325(10) 0.0317(7) -0.0038(6) 0.0152(6) 0.0009(6)
S2' 0.0214(7) 0.0424(10) 0.0484(10) -0.0211(8) 0.0140(7) -0.0039(7)
F2 0.033(2) 0.042(2) 0.042(2) -0.0118(17) -0.0008(17) -0.0022(17)
F3 0.037(2) 0.045(3) 0.082(3) -0.025(2) 0.015(2) 0.0141(18)
F1' 0.061(3) 0.044(2) 0.048(2) 0.0103(18) 0.036(2) 0.004(2)
F4' 0.046(2) 0.045(2) 0.0351(18) -0.0124(19) 0.0120(16) 0.007(2)
O4 0.024(2) 0.043(3) 0.052(3) 0.016(2) 0.019(2) 0.0082(19)
F1 0.069(3) 0.043(2) 0.036(2) 0.0084(18) 0.013(2) -0.004(2)
O4' 0.025(2) 0.040(2) 0.038(2) -0.0091(19) 0.0132(19) 0.0004(19)
N3' 0.020(2) 0.030(3) 0.021(2) -0.0011(19) 0.0056(19) -0.001(2)
N1 0.024(2) 0.021(2) 0.023(2) -0.0029(18) 0.0114(19) -0.0015(19)
O1 0.029(2) 0.037(3) 0.029(2) -0.0074(18) 0.0131(17) 0.0038(18)
N2' 0.018(2) 0.017(2) 0.021(2) 0.0005(17) 0.0098(18) -0.0010(18)
F3' 0.068(3) 0.051(3) 0.097(4) 0.031(2) 0.060(3) 0.032(2)
F6 0.066(3) 0.050(2) 0.042(2) 0.021(2) 0.0243(19) 0.024(2)
N1' 0.022(2) 0.016(2) 0.019(2) 0.0014(17) 0.0065(18) 0.0015(18)
N4' 0.015(2) 0.017(2) 0.019(2) -0.0038(17) 0.0034(18) -0.0024(17)
N2 0.020(2) 0.021(2) 0.022(2) 0.0007(18) 0.0092(19) 0.0010(19)
N3 0.020(2) 0.025(2) 0.020(2) -0.0037(18) 0.0078(18) -0.0007(19)
O3 0.016(2) 0.050(3) 0.071(3) -0.025(3) 0.011(2) -0.003(2)
O1' 0.023(2) 0.043(3) 0.030(2) 0.0092(18) 0.0099(17) 0.0062(18)
N4 0.019(2) 0.018(2) 0.022(2) -0.0047(18) 0.0095(19) -0.0036(18)
O2' 0.049(3) 0.060(3) 0.089(4) 0.039(3) 0.056(3) 0.027(3)
N5 0.020(2) 0.038(3) 0.018(2) 0.0077(19) 0.0077(19) 0.005(2)
C8 0.018(2) 0.016(2) 0.024(2) 0.000(2) 0.0090(19) 0.001(2)
F2' 0.106(4) 0.048(3) 0.036(2) -0.0107(19) 0.013(2) -0.008(3)
N5' 0.017(2) 0.040(3) 0.022(2) 0.009(2) 0.0022(19) -0.007(2)
C3' 0.025(3) 0.020(3) 0.029(3) 0.007(2) 0.012(2) 0.001(2)
O3' 0.034(3) 0.048(3) 0.060(3) -0.006(3) -0.010(2) 0.000(3)
C4 0.022(3) 0.036(3) 0.022(3) 0.003(2) 0.009(2) 0.007(2)
C4' 0.025(3) 0.036(3) 0.019(3) 0.005(2) 0.012(2) 0.001(2)
C12' 0.018(2) 0.021(3) 0.023(2) 0.004(2) 0.008(2) 0.004(2)
O2 0.068(3) 0.055(3) 0.045(3) 0.005(3) 0.039(3) 0.008(3)
O5 0.085(4) 0.093(5) 0.052(3) 0.039(3) 0.042(3) 0.060(4)
C7' 0.015(3) 0.017(3) 0.021(3) -0.0008(19) 0.007(2) -0.004(2)
C23' 0.022(3) 0.026(3) 0.038(3) -0.002(3) 0.014(3) -0.005(2)
C13 0.018(3) 0.028(3) 0.021(3) 0.001(2) 0.011(2) 0.001(2)
C1' 0.017(2) 0.027(3) 0.016(2) 0.003(2) 0.0079(19) 0.002(2)
C1 0.020(3) 0.023(3) 0.022(2) 0.002(2) 0.010(2) -0.003(2)
C3 0.030(3) 0.023(3) 0.032(3) 0.005(3) 0.014(3) 0.002(2)
C5 0.022(3) 0.027(3) 0.023(3) -0.006(2) 0.009(2) 0.001(2)
C19' 0.016(3) 0.041(4) 0.021(3) -0.005(2) 0.005(2) -0.001(2)
C6' 0.015(2) 0.017(2) 0.020(3) 0.001(2) 0.008(2) -0.003(2)
O6 0.024(2) 0.053(4) 0.121(5) -0.008(4) 0.004(3) -0.010(3)
C2' 0.026(3) 0.020(3) 0.028(3) -0.002(2) 0.016(3) -0.004(2)
C13' 0.014(3) 0.030(3) 0.023(3) 0.002(2) 0.009(2) 0.000(2)
C6 0.016(3) 0.023(3) 0.023(3) -0.005(2) 0.012(2) -0.001(2)
C8' 0.015(2) 0.024(3) 0.019(2) -0.004(2) 0.0062(19) -0.003(2)
C25 0.026(3) 0.052(5) 0.050(4) -0.010(3) 0.012(3) 0.005(3)
C19 0.012(2) 0.041(4) 0.023(3) -0.006(2) 0.006(2) -0.002(2)
C12 0.017(2) 0.023(3) 0.025(2) 0.000(3) 0.010(2) -0.003(2)
F5 0.147(6) 0.128(5) 0.090(4) 0.060(4) 0.091(4) 0.100(5)
C15 0.019(3) 0.067(5) 0.024(3) 0.002(3) 0.011(3) 0.000(3)
C14' 0.014(3) 0.043(4) 0.022(3) 0.000(3) 0.008(2) -0.007(2)
C34' 0.040(4) 0.043(4) 0.028(3) 0.007(3) 0.018(3) 0.008(3)
C2 0.030(3) 0.025(3) 0.026(3) 0.000(2) 0.011(3) -0.001(2)
C20' 0.021(3) 0.016(2) 0.021(3) -0.0041(19) 0.005(2) -0.001(2)
F5' 0.092(4) 0.154(7) 0.084(4) -0.077(4) -0.052(3) 0.090(4)
C7 0.019(3) 0.015(2) 0.022(3) -0.004(2) 0.011(2) -0.002(2)
C15' 0.022(3) 0.073(5) 0.019(3) 0.006(3) 0.005(3) -0.004(3)
C26' 0.031(3) 0.025(3) 0.022(3) -0.001(2) 0.008(2) -0.004(2)
C17 0.027(3) 0.052(4) 0.033(4) -0.022(3) 0.008(3) -0.008(3)
O5' 0.078(4) 0.042(3) 0.191(8) -0.021(4) 0.105(5) -0.023(3)
O6' 0.057(4) 0.130(6) 0.054(3) -0.062(4) -0.013(3) 0.043(4)
F6' 0.206(8) 0.065(4) 0.134(6) 0.048(4) 0.127(6) 0.055(5)
C14 0.014(3) 0.044(4) 0.020(3) -0.003(2) 0.006(2) 0.001(2)
C9' 0.031(3) 0.019(3) 0.026(3) -0.005(2) 0.007(2) -0.001(2)
C16 0.020(3) 0.071(5) 0.027(3) -0.020(3) 0.008(2) 0.000(3)
C9 0.041(4) 0.017(3) 0.031(3) -0.007(2) 0.013(3) -0.001(2)
C34 0.034(3) 0.029(3) 0.030(3) -0.003(2) 0.009(3) 0.008(3)
C22' 0.025(3) 0.024(3) 0.029(3) -0.004(2) 0.011(2) -0.003(2)
C32 0.023(3) 0.022(3) 0.057(4) 0.006(3) 0.007(3) -0.005(2)
C10' 0.057(4) 0.014(3) 0.036(3) 0.004(2) 0.016(3) -0.004(3)
C18 0.027(3) 0.035(3) 0.032(3) -0.009(3) 0.010(3) -0.002(3)
C16' 0.022(3) 0.073(5) 0.027(3) -0.021(3) 0.008(2) -0.013(3)
C21' 0.022(3) 0.015(3) 0.023(3) 0.000(2) 0.009(2) -0.002(2)
C35' 0.043(4) 0.053(4) 0.022(3) -0.001(3) 0.006(3) 0.015(3)
F4 0.150(6) 0.080(5) 0.130(6) -0.073(4) -0.067(5) 0.049(5)
C30' 0.079(6) 0.079(6) 0.080(6) 0.039(5) 0.064(6) 0.051(5)
C26 0.028(3) 0.035(3) 0.030(3) -0.011(3) 0.009(3) 0.000(3)
C21 0.018(3) 0.017(3) 0.028(3) -0.005(2) 0.011(2) -0.001(2)
C10 0.054(4) 0.016(3) 0.035(3) -0.001(2) 0.012(3) -0.005(3)
C17' 0.027(4) 0.060(5) 0.031(4) -0.020(3) 0.010(3) -0.004(3)
C24' 0.017(3) 0.024(3) 0.043(4) 0.006(3) 0.004(3) -0.003(2)
C5' 0.020(3) 0.025(3) 0.022(3) -0.002(2) 0.009(2) -0.007(2)
C24 0.034(4) 0.042(4) 0.051(4) -0.007(3) 0.027(3) 0.004(3)
C20 0.021(3) 0.023(3) 0.023(3) -0.009(2) 0.011(2) -0.004(2)
C33 0.029(3) 0.029(3) 0.027(3) 0.005(2) 0.001(2) 0.000(3)
C11 0.046(4) 0.029(3) 0.026(3) 0.005(2) 0.014(3) -0.002(3)
C18' 0.032(4) 0.041(4) 0.033(4) -0.011(3) 0.012(3) 0.001(3)
C28 0.027(3) 0.031(3) 0.020(3) 0.003(2) 0.007(2) 0.004(2)
C31 0.032(3) 0.024(3) 0.054(4) -0.006(3) 0.027(3) -0.005(3)
C35 0.053(5) 0.073(6) 0.021(3) -0.008(3) 0.004(3) 0.027(4)
C29' 0.071(5) 0.045(4) 0.040(4) 0.017(3) 0.033(4) 0.029(4)
C27 0.033(3) 0.038(4) 0.028(3) 0.007(3) 0.013(3) 0.007(3)
C31' 0.034(4) 0.053(5) 0.093(7) 0.021(4) 0.038(4) 0.020(4)
C22 0.027(3) 0.022(3) 0.027(3) 0.000(2) 0.009(2) 0.002(2)
C11' 0.041(4) 0.021(3) 0.030(3) 0.007(2) 0.010(3) 0.006(3)
C29 0.030(3) 0.048(4) 0.024(3) 0.007(3) 0.007(3) -0.004(3)
C27' 0.032(4) 0.045(4) 0.034(4) 0.018(3) -0.001(3) -0.014(3)
C28' 0.035(3) 0.021(3) 0.023(3) 0.004(2) 0.005(3) -0.001(2)
C25' 0.030(3) 0.025(3) 0.023(3) 0.001(2) -0.001(2) -0.009(2)
C30 0.050(4) 0.046(4) 0.027(3) -0.008(3) 0.022(3) -0.016(3)
C23 0.039(4) 0.036(3) 0.030(3) 0.000(3) 0.021(3) 0.008(3)
C33' 0.025(3) 0.047(4) 0.030(3) 0.003(3) 0.014(3) 0.004(3)
C32' 0.031(4) 0.039(4) 0.040(4) 0.000(3) 0.000(3) 0.008(3)

loop_
_atom_type_symbol
_atom_type_description
_atom_type_scat_dispersion_real
_atom_type_scat_dispersion_imag
_atom_type_scat_source
C C 0.0033 0.0016 'International Tables Vol C Tables 4.2.6.8 and 6.1.1.4'
H H 0.0000 0.0000 'International Tables Vol C Tables 4.2.6.8 and 6.1.1.4'
F F 0.0171 0.0103 'International Tables Vol C Tables 4.2.6.8 and 6.1.1.4'
N N 0.0061 0.0033 'International Tables Vol C Tables 4.2.6.8 and 6.1.1.4'
O O 0.0106 0.0060 'International Tables Vol C Tables 4.2.6.8 and 6.1.1.4'
S S 0.1246 0.1234 'International Tables Vol C Tables 4.2.6.8 and 6.1.1.4'
Sn Sn -0.6537 1.4246 'International Tables Vol C Tables 4.2.6.8 and 6.1.1.4'

loop_
_geom_angle_atom_site_label_1
_geom_angle_atom_site_label_2
_geom_angle_atom_site_label_3
_geom_angle
N3' Sn1' O4' 89.46(16)
N3' Sn1' N2' 67.60(16)
N3' Sn1' N1' 134.39(16)
N3' Sn1' O1' 77.59(15)
N2' Sn1' O4' 74.00(15)
N1' Sn1' O4' 87.62(15)
N1' Sn1' N2' 67.88(15)
O1' Sn1' O4' 151.34(15)
O1' Sn1' N2' 77.43(15)
O1' Sn1' N1' 83.67(15)
N1 Sn1 O4 89.45(16)
N1 Sn1 O1 79.85(14)
N1 Sn1 N2 67.70(15)
N1 Sn1 N3 134.83(16)
O1 Sn1 O4 148.29(15)
O1 Sn1 N2 76.14(15)
N2 Sn1 O4 72.18(16)
N3 Sn1 O4 83.40(15)
N3 Sn1 O1 83.34(15)
N3 Sn1 N2 67.65(15)
O1' S1' C34' 102.9(3)
O2' S1' O1' 112.9(3)
O2' S1' O3' 118.7(4)
O2' S1' C34' 104.7(3)
O3' S1' O1' 112.7(3)
O3' S1' C34' 102.6(3)
O4 S2 C35 101.0(4)
O5 S2 O4 113.6(3)
O5 S2 O6 117.0(4)
O5 S2 C35 105.9(3)
O6 S2 O4 112.7(4)
O6 S2 C35 104.7(4)
O1 S1 C34 102.4(3)
O3 S1 O1 112.6(3)
O3 S1 O2 117.7(3)
O3 S1 C34 104.9(3)
O2 S1 O1 113.8(3)
O2 S1 C34 103.2(3)
O4' S2' C35' 101.8(3)
O5' S2' O4' 114.5(4)
O5' S2' C35' 103.6(3)
O6' S2' O4' 111.2(3)
O6' S2' O5' 118.5(5)
O6' S2' C35' 104.9(4)
S2 O4 Sn1 128.8(3)
S2' O4' Sn1' 129.8(2)
C19' N3' Sn1' 130.9(4)
C13' N3' Sn1' 121.1(4)
C13' N3' C19' 108.0(5)
C1 N1 Sn1 132.2(3)
C7 N1 Sn1 120.8(3)
C7 N1 C1 106.7(4)
S1 O1 Sn1 137.2(2)
C12' N2' Sn1' 119.9(4)
C12' N2' C8' 119.9(5)
C8' N2' Sn1' 120.2(3)
C7' N1' Sn1' 118.2(3)
C7' N1' C1' 107.0(4)
C1' N1' Sn1' 132.8(3)
C7' N4' C6' 106.1(4)
C7' N4' C20' 132.9(4)
C6' N4' C20' 121.0(4)
C8 N2 Sn1 120.0(4)
C8 N2 C12 119.4(5)
C12 N2 Sn1 120.4(4)
C13 N3 Sn1 119.7(3)
C13 N3 C19 107.7(5)
C19 N3 Sn1 131.7(4)
S1' O1' Sn1' 138.8(2)
C6 N4 C20 120.3(4)
C7 N4 C6 106.4(4)
C7 N4 C20 133.1(4)
C13 N5 C14 106.5(5)
C13 N5 C27 133.6(5)
C14 N5 C27 119.8(4)
N2 C8 C7 113.1(5)
N2 C8 C9 121.3(5)
C9 C8 C7 125.6(5)
C13' N5' C14' 106.4(5)
C13' N5' C27' 133.4(5)
C14' N5' C27' 120.2(5)
C4' C3' H3' 119.2
C2' C3' H3' 119.2
C2' C3' C4' 121.7(5)
C3 C4 H4 119.3
C5 C4 H4 119.3
C5 C4 C3 121.3(5)
C3' C4' H4' 119.0
C5' C4' C3' 122.0(5)
C5' C4' H4' 119.0
N2' C12' C13' 113.4(5)
N2' C12' C11' 120.7(5)
C11' C12' C13' 125.9(5)
N1' C7' N4' 111.7(4)
N1' C7' C8' 119.1(5)
N4' C7' C8' 129.2(5)
C22' C23' H23' 119.4
C24' C23' H23' 119.4
C24' C23' C22' 121.2(6)
N3 C13 N5 111.1(5)
N3 C13 C12 119.0(5)
N5 C13 C12 129.8(5)
N1' C1' C2' 130.7(5)
C6' C1' N1' 108.4(5)
C6' C1' C2' 120.9(5)
C6 C1 N1 108.5(5)
C6 C1 C2 120.9(5)
C2 C1 N1 130.6(5)
C4 C3 H3 119.1
C2 C3 C4 121.7(6)
C2 C3 H3 119.1
C4 C5 H5 121.9
C6 C5 C4 116.2(5)
C6 C5 H5 121.9
N3' C19' C14' 107.1(5)
N3' C19' C18' 131.4(6)
C18' C19' C14' 121.4(5)
C1' C6' N4' 106.8(4)
C5' C6' N4' 130.1(5)
C5' C6' C1' 123.1(5)
C3' C2' C1' 116.7(5)
C3' C2' H2' 121.6
C1' C2' H2' 121.6
N3' C13' N5' 111.2(5)
N3' C13' C12' 117.8(5)
N5' C13' C12' 130.9(5)
C1 C6 N4 106.6(5)
C1 C6 C5 122.7(5)
C5 C6 N4 130.7(5)
N2' C8' C7' 112.9(5)
N2' C8' C9' 121.2(5)
C9' C8' C7' 125.8(5)
C26 C25 H25 119.8
C24 C25 H25 119.8
C24 C25 C26 120.3(6)
N3 C19 C14 107.6(5)
N3 C19 C18 130.7(5)
C18 C19 C14 121.6(5)
N2 C12 C13 112.4(5)
N2 C12 C11 121.8(5)
C11 C12 C13 125.7(5)
C14 C15 H15 122.6
C16 C15 H15 122.6
C16 C15 C14 114.8(6)
N5' C14' C19' 107.2(5)
N5' C14' C15' 131.6(6)
C19' C14' C15' 121.1(6)
F1' C34' S1' 111.3(4)
F3' C34' S1' 111.3(5)
F3' C34' F1' 106.7(5)
F2' C34' S1' 112.0(4)
F2' C34' F1' 107.0(6)
F2' C34' F3' 108.2(6)
C1 C2 H2 121.4
C3 C2 C1 117.1(5)
C3 C2 H2 121.4
N4' C20' H20A 109.4
N4' C20' H20B 109.4
N4' C20' C21' 111.1(4)
H20A C20' H20B 108.0
C21' C20' H20A 109.4
C21' C20' H20B 109.4
N1 C7 N4 111.8(4)
N1 C7 C8 117.9(5)
N4 C7 C8 130.2(5)
C14' C15' H15' 122.3
C16' C15' C14' 115.4(6)
C16' C15' H15' 122.3
C21' C26' H26' 119.8
C25' C26' H26' 119.8
C25' C26' C21' 120.3(5)
C16 C17 H17 119.0
C18 C17 H17 119.0
C18 C17 C16 122.1(6)
N5 C14 C19 107.0(5)
N5 C14 C15 130.8(6)
C15 C14 C19 122.1(6)
C8' C9' H9' 120.7
C10' C9' C8' 118.5(5)
C10' C9' H9' 120.7
C15 C16 H16 118.5
C17 C16 C15 123.0(6)
C17 C16 H16 118.5
C8 C9 H9 120.9
C10 C9 C8 118.3(5)
C10 C9 H9 120.9
F2 C34 S1 111.0(4)
F2 C34 F3 107.5(5)
F3 C34 S1 110.2(5)
F1 C34 S1 111.7(4)
F1 C34 F2 108.0(5)
F1 C34 F3 108.2(5)
C23' C22' H22' 120.0
C23' C22' C21' 120.0(5)
C21' C22' H22' 120.0
C33 C32 H32 119.3
C31 C32 H32 119.3
C31 C32 C33 121.4(6)
C9' C10' H10' 119.7
C11' C10' C9' 120.5(5)
C11' C10' H10' 119.7
C19 C18 H18 121.8
C17 C18 C19 116.3(6)
C17 C18 H18 121.8
C15' C16' H16' 118.5
C17' C16' C15' 122.9(6)
C17' C16' H16' 118.5
C26' C21' C20' 119.6(5)
C26' C21' C22' 118.6(5)
C22' C21' C20' 121.8(5)
F4' C35' S2' 113.5(5)
F4' C35' F5' 106.2(6)
F4' C35' F6' 106.6(7)
F5' C35' S2' 110.1(6)
F5' C35' F6' 109.2(7)
F6' C35' S2' 111.1(5)
C29' C30' H30' 120.0
C29' C30' C31' 120.1(7)
C31' C30' H30' 120.0
C25 C26 H26 119.9
C21 C26 C25 120.1(6)
C21 C26 H26 119.9
C26 C21 C20 120.9(5)
C22 C21 C26 119.0(5)
C22 C21 C20 120.1(5)
C9 C10 H10 119.6
C9 C10 C11 120.8(6)
C11 C10 H10 119.6
C16' C17' H17' 118.8
C18' C17' C16' 122.4(7)
C18' C17' H17' 118.8
C23' C24' H24' 120.5
C23' C24' C25' 118.9(5)
C25' C24' H24' 120.5
C4' C5' H5' 122.2
C6' C5' C4' 115.6(5)
C6' C5' H5' 122.2
C25 C24 H24 119.9
C23 C24 C25 120.2(6)
C23 C24 H24 119.9
N4 C20 C21 110.4(4)
N4 C20 H20C 109.6
N4 C20 H20D 109.6
C21 C20 H20C 109.6
C21 C20 H20D 109.6
H20C C20 H20D 108.1
C32 C33 H33 119.9
C32 C33 C28 120.2(6)
C28 C33 H33 119.9
C12 C11 C10 118.1(5)
C12 C11 H11 121.0
C10 C11 H11 121.0
C19' C18' H18' 121.6
C17' C18' C19' 116.8(7)
C17' C18' H18' 121.6
C33 C28 C27 121.5(5)
C29 C28 C33 118.8(5)
C29 C28 C27 119.7(5)
C32 C31 H31 120.6
C32 C31 C30 118.8(6)
C30 C31 H31 120.6
F6 C35 S2 112.8(5)
F6 C35 F5 103.3(6)
F5 C35 S2 107.3(6)
F4 C35 S2 112.9(6)
F4 C35 F6 111.2(9)
F4 C35 F5 108.7(8)
C30' C29' H29' 119.8
C30' C29' C28' 120.4(7)
C28' C29' H29' 119.8
N5 C27 C28 111.4(5)
N5 C27 H27C 109.3
N5 C27 H27D 109.3
C28 C27 H27C 109.3
C28 C27 H27D 109.3
H27C C27 H27D 108.0
C30' C31' H31' 119.9
C32' C31' C30' 120.3(7)
C32' C31' H31' 119.9
C21 C22 H22 119.8
C21 C22 C23 120.3(5)
C23 C22 H22 119.8
C12' C11' H11' 120.5
C10' C11' C12' 119.0(5)
C10' C11' H11' 120.5
C28 C29 H29 119.6
C28 C29 C30 120.8(6)
C30 C29 H29 119.6
N5' C27' H27A 109.6
N5' C27' H27B 109.6
N5' C27' C28' 110.5(5)
H27A C27' H27B 108.1
C28' C27' H27A 109.6
C28' C27' H27B 109.6
C29' C28' C27' 121.1(6)
C29' C28' C33' 119.8(6)
C33' C28' C27' 119.1(5)
C26' C25' C24' 120.9(5)
C26' C25' H25' 119.6
C24' C25' H25' 119.6
C31 C30 H30 120.0
C29 C30 C31 120.0(6)
C29 C30 H30 120.0
C24 C23 C22 120.1(6)
C24 C23 H23 119.9
C22 C23 H23 119.9
C28' C33' H33' 120.0
C28' C33' C32' 120.1(6)
C32' C33' H33' 120.0
C31' C32' C33' 119.3(6)
C31' C32' H32' 120.4
C33' C32' H32' 120.4

loop_
_geom_bond_atom_site_label_1
_geom_bond_atom_site_label_2
_geom_bond_distance
Sn1' O4' 2.479(4)
Sn1' N3' 2.321(5)
Sn1' N2' 2.393(5)
Sn1' N1' 2.368(4)
Sn1' O1' 2.349(4)
Sn1 O4 2.425(4)
Sn1 N1 2.329(5)
Sn1 O1 2.371(4)
Sn1 N2 2.400(5)
Sn1 N3 2.347(5)
S1' O1' 1.470(4)
S1' O2' 1.422(5)
S1' O3' 1.436(5)
S1' C34' 1.832(7)
S2 O4 1.454(4)
S2 O5 1.418(5)
S2 O6 1.438(6)
S2 C35 1.836(8)
S1 O1 1.465(4)
S1 O3 1.440(5)
S1 O2 1.447(5)
S1 C34 1.848(7)
S2' O4' 1.448(4)
S2' O5' 1.437(6)
S2' O6' 1.434(6)
S2' C35' 1.843(8)
F2 C34 1.326(7)
F3 C34 1.348(7)
F1' C34' 1.345(7)
F4' C35' 1.297(7)
F1 C34 1.317(7)
N3' C19' 1.391(7)
N3' C13' 1.321(7)
N1 C1 1.401(7)
N1 C7 1.323(7)
N2' C12' 1.349(7)
N2' C8' 1.360(7)
F3' C34' 1.337(8)
F6 C35 1.316(8)
N1' C7' 1.329(7)
N1' C1' 1.393(6)
N4' C7' 1.376(7)
N4' C6' 1.406(7)
N4' C20' 1.474(6)
N2 C8 1.343(7)
N2 C12 1.362(7)
N3 C13 1.330(7)
N3 C19 1.390(7)
N4 C6 1.403(7)
N4 C7 1.370(7)
N4 C20 1.480(7)
N5 C13 1.380(7)
N5 C14 1.392(8)
N5 C27 1.478(8)
C8 C7 1.484(7)
C8 C9 1.417(8)
F2' C34' 1.320(8)
N5' C13' 1.375(7)
N5' C14' 1.390(8)
N5' C27' 1.470(8)
C3' H3' 0.9500
C3' C4' 1.409(8)
C3' C2' 1.377(8)
C4 H4 0.9500
C4 C3 1.409(8)
C4 C5 1.393(8)
C4' H4' 0.9500
C4' C5' 1.391(8)
C12' C13' 1.470(8)
C12' C11' 1.414(8)
C7' C8' 1.472(7)
C23' H23' 0.9500
C23' C22' 1.386(8)
C23' C24' 1.384(9)
C13 C12 1.476(8)
C1' C6' 1.392(7)
C1' C2' 1.402(8)
C1 C6 1.386(7)
C1 C2 1.400(8)
C3 H3 0.9500
C3 C2 1.374(8)
C5 H5 0.9500
C5 C6 1.390(8)
C19' C14' 1.403(8)
C19' C18' 1.398(9)
C6' C5' 1.385(7)
C2' H2' 0.9500
C8' C9' 1.396(8)
C25 H25 0.9500
C25 C26 1.392(9)
C25 C24 1.376(10)
C19 C14 1.406(8)
C19 C18 1.404(9)
C12 C11 1.388(9)
F5 C35 1.387(10)
C15 H15 0.9500
C15 C14 1.404(8)
C15 C16 1.402(11)
C14' C15' 1.423(8)
C2 H2 0.9500
C20' H20A 0.9900
C20' H20B 0.9900
C20' C21' 1.512(7)
F5' C35' 1.335(9)
C15' H15' 0.9500
C15' C16' 1.384(11)
C26' H26' 0.9500
C26' C21' 1.401(8)
C26' C25' 1.387(8)
C17 H17 0.9500
C17 C16 1.394(10)
C17 C18 1.376(9)
F6' C35' 1.361(10)
C9' H9' 0.9500
C9' C10' 1.388(8)
C16 H16 0.9500
C9 H9 0.9500
C9 C10 1.369(9)
C22' H22' 0.9500
C22' C21' 1.412(8)
C32 H32 0.9500
C32 C33 1.384(9)
C32 C31 1.378(9)
C10' H10' 0.9500
C10' C11' 1.365(9)
C18 H18 0.9500
C16' H16' 0.9500
C16' C17' 1.383(11)
F4 C35 1.278(10)
C30' H30' 0.9500
C30' C29' 1.368(12)
C30' C31' 1.383(12)
C26 H26 0.9500
C26 C21 1.392(8)
C21 C20 1.523(7)
C21 C22 1.387(8)
C10 H10 0.9500
C10 C11 1.394(9)
C17' H17' 0.9500
C17' C18' 1.371(9)
C24' H24' 0.9500
C24' C25' 1.395(9)
C5' H5' 0.9500
C24 H24 0.9500
C24 C23 1.369(10)
C20 H20C 0.9900
C20 H20D 0.9900
C33 H33 0.9500
C33 C28 1.396(8)
C11 H11 0.9500
C18' H18' 0.9500
C28 C27 1.524(8)
C28 C29 1.388(8)
C31 H31 0.9500
C31 C30 1.401(10)
C29' H29' 0.9500
C29' C28' 1.374(9)
C27 H27C 0.9900
C27 H27D 0.9900
C31' H31' 0.9500
C31' C32' 1.373(10)
C22 H22 0.9500
C22 C23 1.400(8)
C11' H11' 0.9500
C29 H29 0.9500
C29 C30 1.394(9)
C27' H27A 0.9900
C27' H27B 0.9900
C27' C28' 1.535(9)
C28' C33' 1.380(8)
C25' H25' 0.9500
C30 H30 0.9500
C23 H23 0.9500
C33' H33' 0.9500
C33' C32' 1.394(9)
C32' H32' 0.9500
